data_7041105
loop_
_publ_author_name
'Bera, Sachinath'
'Maity, Suvendu'
'Weyherm\"uller, Thomas'
'Ghosh, Prasanta'

_publ_section_title
;
 Arylamino radical complexes of ruthenium and osmium: dual radical counter
 in a molecule.
;
_journal_issue 48
_journal_name_full 'Dalton transactions (Cambridge, England : 2003)'
_journal_page_first 19428
_journal_page_last 19440
_journal_paper_doi 10.1039/c6dt03728c
_journal_volume 45
_journal_year 2016
_chemical_formula_moiety 'C51 H38 Br N O3 Os P2, I5, 0.5(I2)'
_chemical_formula_sum 'C51 H38 Br I6 N O3 Os P2'
_chemical_formula_weight 1806.27
_chemical_name_systematic
;
 ?
;
_space_group_crystal_system triclinic
_space_group_IT_number 2
_space_group_name_Hall '-P 1'
_space_group_name_H-M_alt 'P -1'
_symmetry_space_group_name_Hall '-P 1'
_symmetry_space_group_name_H-M 'P -1'
_atom_sites_solution_hydrogens geom
_atom_sites_solution_primary direct
_atom_sites_solution_secondary difmap
_audit_creation_method SHELXL-2013
_audit_update_record
;
2016-07-02 deposited with the CCDC.
2016-11-06 downloaded from the CCDC.
;
_cell_angle_alpha 73.6450(10)
_cell_angle_beta 80.7900(10)
_cell_angle_gamma 77.2910(10)
_cell_formula_units_Z 2
_cell_length_a 12.0307(4)
_cell_length_b 15.1139(5)
_cell_length_c 15.5317(5)
_cell_measurement_reflns_used 9873
_cell_measurement_temperature 135(2)
_cell_measurement_theta_max 25.76
_cell_measurement_theta_min 2.90
_cell_volume 2628.91(15)
_computing_cell_refinement 'Bruker SAINT'
_computing_data_collection 'Bruker APEX2'
_computing_data_reduction 'Bruker SAINT'
_computing_structure_refinement 'SHELXL (G. M. Sheldrick, 2013)'
_computing_structure_solution 'SHELXS (G. M. Sheldrick, 2013)'
_diffrn_ambient_temperature 135(2)
_diffrn_measured_fraction_theta_full 0.997
_diffrn_measured_fraction_theta_max 0.992
_diffrn_measurement_device_type 'Bruker APEX-II CCD'
_diffrn_measurement_method '\f and \w scans'
_diffrn_radiation_type MoK\a
_diffrn_radiation_wavelength 0.71073
_diffrn_reflns_av_R_equivalents 0.0367
_diffrn_reflns_av_unetI/netI 0.0427
_diffrn_reflns_Laue_measured_fraction_full 0.997
_diffrn_reflns_Laue_measured_fraction_max 0.992
_diffrn_reflns_limit_h_max 14
_diffrn_reflns_limit_h_min -14
_diffrn_reflns_limit_k_max 18
_diffrn_reflns_limit_k_min -18
_diffrn_reflns_limit_l_max 18
_diffrn_reflns_limit_l_min -18
_diffrn_reflns_number 28896
_diffrn_reflns_point_group_measured_fraction_full 0.997
_diffrn_reflns_point_group_measured_fraction_max 0.992
_diffrn_reflns_theta_full 25.242
_diffrn_reflns_theta_max 25.792
_diffrn_reflns_theta_min 2.858
_diffrn_source Mo
_exptl_absorpt_coefficient_mu 6.811
_exptl_absorpt_correction_type multi-scan
_exptl_crystal_colour green
_exptl_crystal_density_diffrn 2.282
_exptl_crystal_description prism
_exptl_crystal_F_000 1668
_exptl_crystal_size_max 0.240
_exptl_crystal_size_mid 0.200
_exptl_crystal_size_min 0.100
_exptl_transmission_factor_max 0.512
_exptl_transmission_factor_min 0.208
_refine_diff_density_max 2.556
_refine_diff_density_min -2.346
_refine_diff_density_rms 0.196
_refine_ls_extinction_method none
_refine_ls_goodness_of_fit_ref 1.038
_refine_ls_hydrogen_treatment constr
_refine_ls_matrix_type full
_refine_ls_number_parameters 596
_refine_ls_number_reflns 10031
_refine_ls_number_restraints 9
_refine_ls_restrained_S_all 1.039
_refine_ls_R_factor_all 0.0430
_refine_ls_R_factor_gt 0.0393
_refine_ls_shift/su_max 0.001
_refine_ls_shift/su_mean 0.000
_refine_ls_structure_factor_coef Fsqd
_refine_ls_weighting_details
;
 w=1/[\s^2^(Fo^2^)+(0.0379P)^2^+28.9113P]
 where P=(Fo^2^+2Fc^2^)/3
;
_refine_ls_weighting_scheme calc
_refine_ls_wR_factor_gt 0.1011
_refine_ls_wR_factor_ref 0.1040
_reflns_Friedel_coverage 0.000
_reflns_number_gt 9278
_reflns_number_total 10031
_reflns_threshold_expression 'I > 2\s(I)'
_cod_data_source_file c6dt03728c2.cif
_cod_data_source_block 264RKMOs_TW
_cod_depositor_comments 'Adding full bibliography for 7041105--7041108.cif.'
_cod_database_code 7041105
_shelx_space_group_comment
;
The symmetry employed for this shelxl refinement is uniquely defined
by the following loop, which should always be used as a source of
symmetry information in preference to the above space-group names.
They are only intended as comments.
;
_shelx_estimated_absorpt_t_min 0.292
_shelx_estimated_absorpt_t_max 0.549
_shelxl_version_number 2013-2

loop_
_space_group_symop_operation_xyz
'x, y, z'
'-x, -y, -z'

loop_
_atom_site_label
_atom_site_type_symbol
_atom_site_fract_x
_atom_site_fract_y
_atom_site_fract_z
_atom_site_U_iso_or_equiv
_atom_site_adp_type
_atom_site_occupancy
_atom_site_site_symmetry_order
_atom_site_calc_flag
_atom_site_refinement_flags_posn
_atom_site_refinement_flags_adp
_atom_site_refinement_flags_occupancy
_atom_site_disorder_assembly
_atom_site_disorder_group
Os1 Os 0.51020(2) 0.29510(2) 0.37982(2) 0.01171(7) Uani 1 1 d . . . . .
Br1 Br 0.50158(5) 0.35678(4) 0.51648(4) 0.01801(13) Uani 1 1 d . . . . .
N1 N 0.5244(4) 0.2652(3) 0.2620(3) 0.0152(10) Uani 1 1 d . . . . .
H1 H 0.5068 0.2108 0.2651 0.018 Uiso 1 1 calc R U . . .
C2 C 0.5568(6) 0.3141(5) 0.1767(4) 0.0201(13) Uani 1 1 d . . . . .
C3 C 0.5730(6) 0.2665(5) 0.1079(5) 0.0261(15) Uani 1 1 d . . . . .
H3 H 0.5539 0.2060 0.1214 0.031 Uiso 1 1 calc R U . . .
C4 C 0.6161(7) 0.3071(5) 0.0216(5) 0.0324(17) Uani 1 1 d . . . . .
H4 H 0.6304 0.2733 -0.0234 0.039 Uiso 1 1 calc R U . . .
C5 C 0.6387(7) 0.3977(6) 0.0003(5) 0.0334(17) Uani 1 1 d . . . . .
H5 H 0.6676 0.4256 -0.0595 0.040 Uiso 1 1 calc R U . . .
C6 C 0.6196(6) 0.4475(5) 0.0652(4) 0.0248(14) Uani 1 1 d . . . . .
C7 C 0.6417(7) 0.5451(5) 0.0356(5) 0.0323(17) Uani 1 1 d . . . . .
C8 C 0.6130(7) 0.6015(5) 0.1031(5) 0.0272(15) Uani 1 1 d . . . . .
C9 C 0.6261(8) 0.6945(6) 0.0793(6) 0.042(2) Uani 1 1 d . . . . .
H9 H 0.6547 0.7219 0.0193 0.050 Uiso 1 1 calc R U . . .
C10 C 0.5988(8) 0.7476(6) 0.1407(6) 0.043(2) Uani 1 1 d . . . . .
H10 H 0.6077 0.8114 0.1230 0.051 Uiso 1 1 calc R U . . .
C11 C 0.5578(7) 0.7074(5) 0.2296(6) 0.0349(17) Uani 1 1 d . . . . .
H11 H 0.5386 0.7442 0.2722 0.042 Uiso 1 1 calc R U . . .
C12 C 0.5450(6) 0.6146(5) 0.2556(5) 0.0239(14) Uani 1 1 d . . . . .
H12 H 0.5183 0.5873 0.3162 0.029 Uiso 1 1 calc R U . . .
C13 C 0.5714(5) 0.5612(4) 0.1925(4) 0.0201(13) Uani 1 1 d . . . . .
C14 C 0.5583(5) 0.4626(4) 0.2204(4) 0.0176(12) Uani 1 1 d . . . . .
C15 C 0.5780(5) 0.4074(5) 0.1554(4) 0.0194(13) Uani 1 1 d . . . . .
O17 O 0.6771(6) 0.5788(4) -0.0418(4) 0.0488(16) Uani 1 1 d . . . . .
O16 O 0.5283(3) 0.4305(3) 0.3032(3) 0.0138(8) Uani 1 1 d . . . . .
C18 C 0.4905(5) 0.1697(5) 0.4416(4) 0.0171(12) Uani 1 1 d . U . . .
O19 O 0.4736(4) 0.1005(3) 0.4779(3) 0.0284(11) Uani 1 1 d . . . . .
P20 P 0.30342(12) 0.34132(10) 0.38484(10) 0.0122(3) Uani 1 1 d . . . . .
C21 C 0.2209(5) 0.3242(4) 0.4954(4) 0.0159(12) Uani 1 1 d . . . . .
C22 C 0.1081(5) 0.3726(5) 0.5018(5) 0.0219(13) Uani 1 1 d . . . . .
H22 H 0.0785 0.4165 0.4500 0.026 Uiso 1 1 calc R U . . .
C23 C 0.0388(6) 0.3574(5) 0.5827(5) 0.0284(16) Uani 1 1 d . . . . .
H23 H -0.0377 0.3911 0.5866 0.034 Uiso 1 1 calc R U . . .
C24 C 0.0825(6) 0.2917(5) 0.6595(5) 0.0275(15) Uani 1 1 d . . . . .
H24 H 0.0352 0.2803 0.7151 0.033 Uiso 1 1 calc R U . . .
C25 C 0.1938(6) 0.2441(5) 0.6535(5) 0.0230(14) Uani 1 1 d . . . . .
H25 H 0.2233 0.2006 0.7057 0.028 Uiso 1 1 calc R U . . .
C26 C 0.2639(5) 0.2587(4) 0.5720(4) 0.0186(13) Uani 1 1 d . . . . .
H26 H 0.3402 0.2246 0.5683 0.022 Uiso 1 1 calc R U . . .
C31 C 0.2428(5) 0.2747(4) 0.3286(4) 0.0154(12) Uani 1 1 d . . . . .
C32 C 0.1812(6) 0.2059(5) 0.3792(5) 0.0233(14) Uani 1 1 d . . . . .
H32 H 0.1663 0.1968 0.4428 0.028 Uiso 1 1 calc R U . . .
C33 C 0.1413(6) 0.1504(5) 0.3373(5) 0.0310(16) Uani 1 1 d . . . . .
H33 H 0.1004 0.1030 0.3724 0.037 Uiso 1 1 calc R U . . .
C34 C 0.1611(7) 0.1644(5) 0.2451(6) 0.0334(17) Uani 1 1 d . . . . .
H34 H 0.1328 0.1271 0.2165 0.040 Uiso 1 1 calc R U . . .
C35 C 0.2216(6) 0.2323(5) 0.1940(5) 0.0258(14) Uani 1 1 d . . . . .
H35 H 0.2348 0.2418 0.1304 0.031 Uiso 1 1 calc R U . . .
C36 C 0.2635(6) 0.2870(5) 0.2352(4) 0.0215(13) Uani 1 1 d . . . . .
H36 H 0.3064 0.3329 0.1998 0.026 Uiso 1 1 calc R U . . .
C41 C 0.2632(5) 0.4669(4) 0.3345(4) 0.0149(12) Uani 1 1 d . . . . .
C42 C 0.2149(5) 0.5062(4) 0.2533(4) 0.0198(13) Uani 1 1 d . . . . .
H42 H 0.1963 0.4669 0.2217 0.024 Uiso 1 1 calc R U . . .
C43 C 0.1939(6) 0.6041(5) 0.2182(5) 0.0230(14) Uani 1 1 d . . . . .
H43 H 0.1614 0.6313 0.1627 0.028 Uiso 1 1 calc R U . . .
C44 C 0.2206(5) 0.6604(5) 0.2647(5) 0.0230(14) Uani 1 1 d . . . . .
H44 H 0.2067 0.7265 0.2407 0.028 Uiso 1 1 calc R U . . .
C45 C 0.2673(6) 0.6224(5) 0.3456(5) 0.0232(14) Uani 1 1 d . . . . .
H45 H 0.2848 0.6622 0.3773 0.028 Uiso 1 1 calc R U . . .
C46 C 0.2886(5) 0.5259(4) 0.3806(5) 0.0206(13) Uani 1 1 d . . . . .
H46 H 0.3208 0.4997 0.4364 0.025 Uiso 1 1 calc R U . . .
P50 P 0.71736(13) 0.25377(11) 0.38413(10) 0.0146(3) Uani 1 1 d . . . . .
C51 C 0.7927(5) 0.3514(4) 0.3381(4) 0.0186(13) Uani 1 1 d . . . . .
C52 C 0.7496(6) 0.4337(5) 0.3669(5) 0.0235(14) Uani 1 1 d . . . . .
H52 H 0.6813 0.4376 0.4070 0.028 Uiso 1 1 calc R U . . .
C53 C 0.8062(7) 0.5093(5) 0.3370(5) 0.0319(16) Uani 1 1 d . . . . .
H53 H 0.7771 0.5646 0.3572 0.038 Uiso 1 1 calc R U . . .
C54 C 0.9054(7) 0.5041(6) 0.2778(5) 0.0340(17) Uani 1 1 d . . . . .
H54 H 0.9434 0.5562 0.2564 0.041 Uiso 1 1 calc R U . . .
C55 C 0.9490(6) 0.4227(6) 0.2501(5) 0.0335(17) Uani 1 1 d . . . . .
H55 H 1.0171 0.4193 0.2098 0.040 Uiso 1 1 calc R U . . .
C56 C 0.8945(5) 0.3465(5) 0.2804(5) 0.0229(14) Uani 1 1 d . . . . .
H56 H 0.9263 0.2905 0.2619 0.028 Uiso 1 1 calc R U . . .
C61 C 0.7786(5) 0.1655(5) 0.3216(5) 0.0225(14) Uani 1 1 d . . . . .
C62 C 0.8022(6) 0.1897(7) 0.2284(6) 0.0382(19) Uani 1 1 d . . . . .
H62 H 0.7915 0.2539 0.1959 0.046 Uiso 1 1 calc R U . . .
C63 C 0.8418(7) 0.1197(10) 0.1825(8) 0.066(4) Uani 1 1 d . . . . .
H63 H 0.8599 0.1360 0.1189 0.079 Uiso 1 1 calc R U . . .
C64 C 0.8544(8) 0.0260(9) 0.2304(10) 0.067(4) Uani 1 1 d . . . . .
H64 H 0.8814 -0.0218 0.1994 0.080 Uiso 1 1 calc R U . . .
C65 C 0.8288(9) 0.0030(7) 0.3202(9) 0.063(3) Uani 1 1 d . . . . .
H65 H 0.8355 -0.0614 0.3518 0.076 Uiso 1 1 calc R U . . .
C66 C 0.7922(7) 0.0717(6) 0.3682(7) 0.040(2) Uani 1 1 d . . . . .
H66 H 0.7770 0.0543 0.4321 0.048 Uiso 1 1 calc R U . . .
C71 C 0.7699(5) 0.2004(4) 0.4941(4) 0.0173(12) Uani 1 1 d . . . . .
C72 C 0.7047(6) 0.1508(5) 0.5671(5) 0.0272(15) Uani 1 1 d . . . . .
H72 H 0.6276 0.1490 0.5623 0.033 Uiso 1 1 calc R U . . .
C73 C 0.7535(7) 0.1040(6) 0.6470(5) 0.0342(17) Uani 1 1 d . . . . .
H73 H 0.7101 0.0689 0.6960 0.041 Uiso 1 1 calc R U . . .
C74 C 0.8641(7) 0.1083(5) 0.6553(5) 0.0330(17) Uani 1 1 d . . . . .
H74 H 0.8969 0.0763 0.7100 0.040 Uiso 1 1 calc R U . . .
C75 C 0.9270(7) 0.1587(6) 0.5849(5) 0.0328(17) Uani 1 1 d . . . . .
H75 H 1.0029 0.1624 0.5915 0.039 Uiso 1 1 calc R U . . .
C76 C 0.8813(6) 0.2045(5) 0.5040(5) 0.0276(15) Uani 1 1 d . . . . .
H76 H 0.9262 0.2387 0.4554 0.033 Uiso 1 1 calc R U . . .
I1 I 0.52459(5) 0.00486(4) 1.27904(4) 0.04167(14) Uani 1 1 d . . . . .
I2 I 0.60884(5) 0.01713(3) 1.09713(4) 0.03655(13) Uani 1 1 d . . . . .
I3 I 0.70034(8) 0.04233(11) 0.89973(6) 0.0526(3) Uani 0.914(4) 1 d D . P A 1
I4 I 0.89922(10) 0.11906(7) 0.92055(5) 0.0371(2) Uani 0.914(4) 1 d D . P A 1
I5 I 1.08665(12) 0.19684(6) 0.93904(6) 0.0516(2) Uani 0.914(4) 1 d D . P A 1
I3' I 0.6832(8) -0.0003(11) 0.9198(7) 0.0526(3) Uani 0.086(4) 1 d D . P A 2
I4' I 0.8703(9) 0.0967(8) 0.9314(7) 0.0371(2) Uani 0.086(4) 1 d D . P A 2
I5' I 1.0468(11) 0.1949(8) 0.9295(8) 0.0516(2) Uani 0.086(4) 1 d D . P A 2
I6 I 1.01297(6) 0.41161(5) 0.98749(5) 0.05716(18) Uani 1 1 d . . . . .

loop_
_atom_site_aniso_label
_atom_site_aniso_U_11
_atom_site_aniso_U_22
_atom_site_aniso_U_33
_atom_site_aniso_U_23
_atom_site_aniso_U_13
_atom_site_aniso_U_12
Os1 0.01508(12) 0.00850(12) 0.00942(12) -0.00108(8) 0.00026(8) -0.00044(8)
Br1 0.0222(3) 0.0192(3) 0.0132(3) -0.0064(2) -0.0006(2) -0.0028(2)
N1 0.021(3) 0.009(2) 0.014(2) -0.001(2) -0.002(2) -0.0021(19)
C2 0.025(3) 0.018(3) 0.015(3) -0.004(3) 0.001(2) -0.001(3)
C3 0.042(4) 0.018(3) 0.019(3) -0.009(3) -0.003(3) -0.001(3)
C4 0.048(4) 0.028(4) 0.021(4) -0.012(3) 0.002(3) -0.001(3)
C5 0.046(4) 0.037(4) 0.011(3) -0.005(3) 0.006(3) -0.003(3)
C6 0.035(4) 0.024(4) 0.012(3) -0.002(3) -0.001(3) -0.002(3)
C7 0.045(4) 0.026(4) 0.021(4) 0.001(3) 0.003(3) -0.010(3)
C8 0.041(4) 0.022(4) 0.017(3) 0.002(3) -0.003(3) -0.012(3)
C9 0.065(6) 0.031(4) 0.025(4) 0.004(3) 0.007(4) -0.023(4)
C10 0.070(6) 0.020(4) 0.039(5) -0.002(3) 0.000(4) -0.021(4)
C11 0.049(5) 0.018(4) 0.040(5) -0.012(3) -0.003(4) -0.007(3)
C12 0.033(4) 0.014(3) 0.024(3) 0.000(3) -0.001(3) -0.009(3)
C13 0.022(3) 0.014(3) 0.021(3) 0.002(3) -0.002(2) -0.004(2)
C14 0.015(3) 0.015(3) 0.017(3) 0.003(2) 0.001(2) -0.002(2)
C15 0.019(3) 0.018(3) 0.016(3) 0.001(3) -0.004(2) 0.001(2)
O17 0.081(5) 0.039(3) 0.021(3) 0.000(2) 0.016(3) -0.023(3)
O16 0.018(2) 0.0049(18) 0.015(2) -0.0004(16) -0.0017(16) 0.0004(15)
C18 0.013(2) 0.023(2) 0.010(2) 0.0019(19) -0.0027(17) 0.0028(18)
O19 0.042(3) 0.012(2) 0.031(3) -0.006(2) -0.001(2) -0.005(2)
P20 0.0157(7) 0.0081(7) 0.0112(7) -0.0012(6) -0.0002(5) -0.0012(5)
C21 0.020(3) 0.013(3) 0.015(3) -0.006(2) 0.000(2) -0.004(2)
C22 0.020(3) 0.016(3) 0.027(4) -0.003(3) 0.002(3) -0.005(2)
C23 0.022(3) 0.026(4) 0.035(4) -0.010(3) 0.010(3) -0.006(3)
C24 0.033(4) 0.026(4) 0.024(4) -0.007(3) 0.012(3) -0.015(3)
C25 0.031(4) 0.020(3) 0.018(3) -0.003(3) 0.002(3) -0.010(3)
C26 0.023(3) 0.016(3) 0.018(3) -0.006(2) 0.003(2) -0.006(2)
C31 0.016(3) 0.010(3) 0.018(3) -0.003(2) -0.003(2) 0.001(2)
C32 0.029(3) 0.018(3) 0.023(3) -0.006(3) 0.000(3) -0.004(3)
C33 0.034(4) 0.026(4) 0.039(4) -0.014(3) 0.002(3) -0.014(3)
C34 0.037(4) 0.030(4) 0.041(5) -0.021(4) -0.002(3) -0.011(3)
C35 0.029(4) 0.028(4) 0.022(3) -0.010(3) -0.006(3) -0.002(3)
C36 0.025(3) 0.019(3) 0.020(3) -0.005(3) 0.002(3) -0.005(3)
C41 0.017(3) 0.011(3) 0.014(3) -0.001(2) 0.001(2) -0.001(2)
C42 0.024(3) 0.016(3) 0.019(3) -0.004(3) -0.001(2) -0.003(2)
C43 0.022(3) 0.021(3) 0.019(3) 0.003(3) -0.001(3) 0.002(3)
C44 0.021(3) 0.015(3) 0.028(4) 0.000(3) 0.002(3) -0.003(2)
C45 0.024(3) 0.013(3) 0.034(4) -0.009(3) -0.002(3) -0.002(2)
C46 0.021(3) 0.015(3) 0.025(3) -0.006(3) -0.003(3) 0.000(2)
P50 0.0162(7) 0.0119(7) 0.0137(7) -0.0034(6) -0.0005(6) 0.0006(6)
C51 0.021(3) 0.018(3) 0.015(3) -0.002(2) -0.004(2) -0.003(2)
C52 0.023(3) 0.025(4) 0.021(3) -0.005(3) 0.002(3) -0.006(3)
C53 0.035(4) 0.025(4) 0.040(4) -0.011(3) 0.000(3) -0.012(3)
C54 0.033(4) 0.035(4) 0.037(4) -0.009(3) 0.004(3) -0.019(3)
C55 0.028(4) 0.041(5) 0.029(4) -0.004(3) 0.005(3) -0.015(3)
C56 0.019(3) 0.024(3) 0.022(3) -0.004(3) 0.001(3) 0.000(3)
C61 0.017(3) 0.025(3) 0.027(4) -0.015(3) -0.005(3) 0.003(3)
C62 0.026(4) 0.058(5) 0.035(4) -0.028(4) 0.002(3) -0.001(4)
C63 0.028(4) 0.132(12) 0.064(7) -0.078(8) -0.001(4) -0.003(5)
C64 0.043(5) 0.074(8) 0.103(10) -0.073(8) -0.026(6) 0.026(5)
C65 0.053(6) 0.039(5) 0.113(10) -0.053(6) -0.041(6) 0.024(4)
C66 0.038(4) 0.027(4) 0.062(6) -0.025(4) -0.022(4) 0.008(3)
C71 0.023(3) 0.011(3) 0.016(3) -0.004(2) -0.005(2) 0.001(2)
C72 0.027(3) 0.029(4) 0.025(4) -0.001(3) -0.008(3) -0.006(3)
C73 0.038(4) 0.033(4) 0.024(4) 0.007(3) -0.008(3) -0.006(3)
C74 0.043(4) 0.030(4) 0.026(4) -0.002(3) -0.021(3) 0.000(3)
C75 0.032(4) 0.033(4) 0.035(4) -0.004(3) -0.017(3) -0.007(3)
C76 0.028(4) 0.031(4) 0.022(3) -0.003(3) -0.003(3) -0.008(3)
I1 0.0516(3) 0.0393(3) 0.0354(3) -0.0074(2) 0.0037(2) -0.0197(2)
I2 0.0495(3) 0.0239(2) 0.0405(3) -0.0151(2) -0.0049(2) -0.0065(2)
I3 0.0531(4) 0.0766(8) 0.0322(4) -0.0228(5) -0.0035(3) -0.0097(4)
I4 0.0494(5) 0.0331(4) 0.0196(3) -0.0052(3) -0.0060(3) 0.0112(3)
I5 0.0546(6) 0.0477(4) 0.0527(4) -0.0141(3) -0.0116(4) -0.0038(4)
I3' 0.0531(4) 0.0766(8) 0.0322(4) -0.0228(5) -0.0035(3) -0.0097(4)
I4' 0.0494(5) 0.0331(4) 0.0196(3) -0.0052(3) -0.0060(3) 0.0112(3)
I5' 0.0546(6) 0.0477(4) 0.0527(4) -0.0141(3) -0.0116(4) -0.0038(4)
I6 0.0713(4) 0.0562(4) 0.0427(3) -0.0058(3) -0.0153(3) -0.0113(3)

loop_
_atom_type_symbol
_atom_type_description
_atom_type_scat_dispersion_real
_atom_type_scat_dispersion_imag
_atom_type_scat_source
C C 0.0033 0.0016 'International Tables Vol C Tables 4.2.6.8 and 6.1.1.4'
H H 0.0000 0.0000 'International Tables Vol C Tables 4.2.6.8 and 6.1.1.4'
N N 0.0061 0.0033 'International Tables Vol C Tables 4.2.6.8 and 6.1.1.4'
O O 0.0106 0.0060 'International Tables Vol C Tables 4.2.6.8 and 6.1.1.4'
P P 0.1023 0.0942 'International Tables Vol C Tables 4.2.6.8 and 6.1.1.4'
Br Br -0.2901 2.4595 'International Tables Vol C Tables 4.2.6.8 and 6.1.1.4'
I I -0.4742 1.8119 'International Tables Vol C Tables 4.2.6.8 and 6.1.1.4'
Os Os -1.2165 7.6030 'International Tables Vol C Tables 4.2.6.8 and 6.1.1.4'

loop_
_geom_angle_atom_site_label_1
_geom_angle_atom_site_label_2
_geom_angle_atom_site_label_3
_geom_angle
C18 Os1 N1 90.6(2)
C18 Os1 O16 175.5(2)
N1 Os1 O16 85.18(18)
C18 Os1 P20 88.72(17)
N1 Os1 P20 92.98(15)
O16 Os1 P20 90.04(11)
C18 Os1 P50 92.13(17)
N1 Os1 P50 91.18(15)
O16 Os1 P50 89.42(12)
P20 Os1 P50 175.74(5)
C18 Os1 Br1 98.16(19)
N1 Os1 Br1 171.13(15)
O16 Os1 Br1 86.11(11)
P20 Os1 Br1 88.69(4)
P50 Os1 Br1 87.06(4)
C2 N1 Os1 131.3(4)
C2 N1 H1 114.3
Os1 N1 H1 114.3
N1 C2 C3 116.7(6)
N1 C2 C15 123.5(6)
C3 C2 C15 119.8(6)
C4 C3 C2 120.6(7)
C4 C3 H3 119.7
C2 C3 H3 119.7
C3 C4 C5 120.0(7)
C3 C4 H4 120.0
C5 C4 H4 120.0
C6 C5 C4 120.8(7)
C6 C5 H5 119.6
C4 C5 H5 119.6
C5 C6 C15 121.0(7)
C5 C6 C7 117.1(6)
C15 C6 C7 121.8(6)
O17 C7 C8 121.3(7)
O17 C7 C6 121.3(7)
C8 C7 C6 117.4(6)
C9 C8 C13 118.9(7)
C9 C8 C7 120.7(7)
C13 C8 C7 120.3(6)
C10 C9 C8 121.4(7)
C10 C9 H9 119.3
C8 C9 H9 119.3
C9 C10 C11 119.6(7)
C9 C10 H10 120.2
C11 C10 H10 120.2
C12 C11 C10 120.3(7)
C12 C11 H11 119.8
C10 C11 H11 119.8
C11 C12 C13 119.7(7)
C11 C12 H12 120.1
C13 C12 H12 120.1
C12 C13 C8 120.0(6)
C12 C13 C14 119.6(6)
C8 C13 C14 120.4(6)
O16 C14 C15 123.1(6)
O16 C14 C13 116.1(6)
C15 C14 C13 120.8(6)
C6 C15 C2 117.6(6)
C6 C15 C14 119.0(6)
C2 C15 C14 123.4(6)
C14 O16 Os1 132.0(4)
O19 C18 Os1 176.3(6)
C21 P20 C41 103.5(3)
C21 P20 C31 102.8(3)
C41 P20 C31 110.4(3)
C21 P20 Os1 117.6(2)
C41 P20 Os1 110.47(19)
C31 P20 Os1 111.54(19)
C22 C21 C26 119.3(6)
C22 C21 P20 118.3(5)
C26 C21 P20 122.1(5)
C23 C22 C21 120.8(6)
C23 C22 H22 119.6
C21 C22 H22 119.6
C22 C23 C24 119.6(6)
C22 C23 H23 120.2
C24 C23 H23 120.2
C25 C24 C23 119.8(6)
C25 C24 H24 120.1
C23 C24 H24 120.1
C24 C25 C26 120.8(6)
C24 C25 H25 119.6
C26 C25 H25 119.6
C25 C26 C21 119.6(6)
C25 C26 H26 120.2
C21 C26 H26 120.2
C32 C31 C36 118.8(6)
C32 C31 P20 120.2(5)
C36 C31 P20 120.9(5)
C31 C32 C33 120.5(6)
C31 C32 H32 119.8
C33 C32 H32 119.8
C34 C33 C32 120.0(7)
C34 C33 H33 120.0
C32 C33 H33 120.0
C33 C34 C35 120.2(7)
C33 C34 H34 119.9
C35 C34 H34 119.9
C34 C35 C36 120.3(7)
C34 C35 H35 119.9
C36 C35 H35 119.9
C35 C36 C31 120.2(6)
C35 C36 H36 119.9
C31 C36 H36 119.9
C42 C41 C46 119.2(6)
C42 C41 P20 124.9(5)
C46 C41 P20 115.8(5)
C41 C42 C43 119.9(6)
C41 C42 H42 120.1
C43 C42 H42 120.1
C44 C43 C42 119.6(6)
C44 C43 H43 120.2
C42 C43 H43 120.2
C43 C44 C45 121.1(6)
C43 C44 H44 119.5
C45 C44 H44 119.5
C44 C45 C46 119.7(6)
C44 C45 H45 120.1
C46 C45 H45 120.1
C45 C46 C41 120.5(6)
C45 C46 H46 119.8
C41 C46 H46 119.8
C51 P50 C71 103.0(3)
C51 P50 C61 107.4(3)
C71 P50 C61 103.1(3)
C51 P50 Os1 114.7(2)
C71 P50 Os1 117.3(2)
C61 P50 Os1 110.2(2)
C56 C51 C52 118.8(6)
C56 C51 P50 123.3(5)
C52 C51 P50 117.7(5)
C53 C52 C51 120.4(6)
C53 C52 H52 119.8
C51 C52 H52 119.8
C54 C53 C52 119.9(7)
C54 C53 H53 120.0
C52 C53 H53 120.0
C55 C54 C53 119.9(7)
C55 C54 H54 120.1
C53 C54 H54 120.1
C56 C55 C54 120.8(7)
C56 C55 H55 119.6
C54 C55 H55 119.6
C55 C56 C51 120.2(7)
C55 C56 H56 119.9
C51 C56 H56 119.9
C66 C61 C62 119.6(7)
C66 C61 P50 118.4(6)
C62 C61 P50 121.7(6)
C61 C62 C63 119.9(10)
C61 C62 H62 120.0
C63 C62 H62 120.0
C64 C63 C62 119.6(10)
C64 C63 H63 120.2
C62 C63 H63 120.2
C65 C64 C63 120.2(9)
C65 C64 H64 119.9
C63 C64 H64 119.9
C64 C65 C66 121.4(11)
C64 C65 H65 119.3
C66 C65 H65 119.3
C61 C66 C65 119.2(10)
C61 C66 H66 120.4
C65 C66 H66 120.4
C76 C71 C72 119.0(6)
C76 C71 P50 118.5(5)
C72 C71 P50 122.4(5)
C73 C72 C71 119.7(7)
C73 C72 H72 120.2
C71 C72 H72 120.2
C74 C73 C72 120.4(7)
C74 C73 H73 119.8
C72 C73 H73 119.8
C75 C74 C73 120.0(7)
C75 C74 H74 120.0
C73 C74 H74 120.0
C74 C75 C76 120.7(7)
C74 C75 H75 119.6
C76 C75 H75 119.6
C75 C76 C71 120.1(7)
C75 C76 H76 120.0
C71 C76 H76 120.0
I1 I2 I3' 170.4(3)
I1 I2 I3 176.64(4)
I4 I3 I2 93.06(3)
I5 I4 I3 178.66(4)
I2 I3' I4' 84.4(3)
I5' I4' I3' 176.0(5)

loop_
_geom_bond_atom_site_label_1
_geom_bond_atom_site_label_2
_geom_bond_distance
_geom_bond_site_symmetry_2
Os1 C18 1.915(6) .
Os1 N1 1.978(5) .
Os1 O16 2.096(4) .
Os1 P20 2.4262(15) .
Os1 P50 2.4394(15) .
Os1 Br1 2.5272(6) .
N1 C2 1.365(8) .
N1 H1 0.8800 .
C2 C3 1.416(9) .
C2 C15 1.425(9) .
C3 C4 1.377(10) .
C3 H3 0.9500 .
C4 C5 1.392(11) .
C4 H4 0.9500 .
C5 C6 1.383(10) .
C5 H5 0.9500 .
C6 C15 1.419(9) .
C6 C7 1.487(10) .
C7 O17 1.213(9) .
C7 C8 1.484(11) .
C8 C9 1.387(11) .
C8 C13 1.409(9) .
C9 C10 1.369(12) .
C9 H9 0.9500 .
C10 C11 1.400(12) .
C10 H10 0.9500 .
C11 C12 1.383(10) .
C11 H11 0.9500 .
C12 C13 1.394(10) .
C12 H12 0.9500 .
C13 C14 1.467(9) .
C14 O16 1.263(7) .
C14 C15 1.442(9) .
C18 O19 1.085(8) .
P20 C21 1.821(6) .
P20 C41 1.825(6) .
P20 C31 1.825(6) .
C21 C22 1.396(9) .
C21 C26 1.404(9) .
C22 C23 1.383(10) .
C22 H22 0.9500 .
C23 C24 1.410(11) .
C23 H23 0.9500 .
C24 C25 1.377(10) .
C24 H24 0.9500 .
C25 C26 1.395(9) .
C25 H25 0.9500 .
C26 H26 0.9500 .
C31 C32 1.392(9) .
C31 C36 1.398(9) .
C32 C33 1.394(10) .
C32 H32 0.9500 .
C33 C34 1.377(11) .
C33 H33 0.9500 .
C34 C35 1.378(11) .
C34 H34 0.9500 .
C35 C36 1.390(10) .
C35 H35 0.9500 .
C36 H36 0.9500 .
C41 C42 1.394(9) .
C41 C46 1.397(9) .
C42 C43 1.406(9) .
C42 H42 0.9500 .
C43 C44 1.374(10) .
C43 H43 0.9500 .
C44 C45 1.380(10) .
C44 H44 0.9500 .
C45 C46 1.386(9) .
C45 H45 0.9500 .
C46 H46 0.9500 .
P50 C51 1.816(6) .
P50 C71 1.820(6) .
P50 C61 1.826(7) .
C51 C56 1.399(9) .
C51 C52 1.403(9) .
C52 C53 1.389(10) .
C52 H52 0.9500 .
C53 C54 1.387(11) .
C53 H53 0.9500 .
C54 C55 1.384(12) .
C54 H54 0.9500 .
C55 C56 1.381(10) .
C55 H55 0.9500 .
C56 H56 0.9500 .
C61 C66 1.386(11) .
C61 C62 1.387(11) .
C62 C63 1.396(13) .
C62 H62 0.9500 .
C63 C64 1.389(18) .
C63 H63 0.9500 .
C64 C65 1.340(18) .
C64 H64 0.9500 .
C65 C66 1.401(12) .
C65 H65 0.9500 .
C66 H66 0.9500 .
C71 C76 1.390(9) .
C71 C72 1.399(9) .
C72 C73 1.393(10) .
C72 H72 0.9500 .
C73 C74 1.374(11) .
C73 H73 0.9500 .
C74 C75 1.367(11) .
C74 H74 0.9500 .
C75 C76 1.387(10) .
C75 H75 0.9500 .
C76 H76 0.9500 .
I1 I2 2.8134(8) .
I2 I3' 2.824(9) .
I2 I3 3.0338(11) .
I3 I4 2.9756(11) .
I4 I5 2.8483(11) .
I3' I4' 2.996(8) .
I4' I5' 2.838(8) .
I6 I6 2.7508(15) 2_767
